data_7128051
loop_
_publ_author_name
'Wang, Lucia'
'Lin, Shengjia'
'Zhu, Yawei'
'Ferrante, Daniel'
'Ishak, Timaf'
'Baba, Yuki'
'Sharma, Abhishek'

_publ_section_title
;
 \a-Hydroxy boron-enabled regioselective access to bifunctional halo-boryl
 alicyclic ethers and \a-halo borons.
;
_journal_issue 37
_journal_name_full 'Chemical communications (Cambridge, England)'
_journal_page_first 4564
_journal_page_last 4567
_journal_paper_doi 10.1039/d1cc00336d
_journal_volume 57
_journal_year 2021
_chemical_formula_moiety 'C15 H17 B Br N O5'
_chemical_formula_sum 'C15 H17 B Br N O5'
_chemical_formula_weight 382.01
_space_group_crystal_system orthorhombic
_space_group_IT_number 33
_space_group_name_Hall 'P 2c -2n'
_space_group_name_H-M_alt 'P n a 21'
_atom_sites_solution_hydrogens geom
_atom_sites_solution_primary dual
_audit_creation_date 2020-12-29
_audit_creation_method
;
Olex2 1.2
(compiled 2018.05.29 svn.r3508 for OlexSys, GUI svn.r5506)
;
_audit_update_record
;
2021-01-12 deposited with the CCDC.	2021-03-22 downloaded from the CCDC.
;
_cell_angle_alpha 90
_cell_angle_beta 90
_cell_angle_gamma 90
_cell_formula_units_Z 8
_cell_length_a 11.7731(8)
_cell_length_b 6.9423(4)
_cell_length_c 40.482(3)
_cell_measurement_reflns_used 2916
_cell_measurement_temperature 292.11(19)
_cell_measurement_theta_max 59.3940
_cell_measurement_theta_min 4.3720
_cell_volume 3308.7(4)
_computing_cell_refinement 'CrysAlisPro 1.171.39.46 (Rigaku OD, 2018)'
_computing_data_collection 'CrysAlisPro 1.171.39.46 (Rigaku OD, 2018)'
_computing_data_reduction 'CrysAlisPro 1.171.39.46 (Rigaku OD, 2018)'
_computing_molecular_graphics 'Olex2 (Dolomanov et al., 2009)'
_computing_publication_material 'Olex2 (Dolomanov et al., 2009)'
_computing_structure_refinement 'ShelXL (Sheldrick, 2015)'
_computing_structure_solution 'ShelXT (Sheldrick, 2015)'
_diffrn_ambient_environment air
_diffrn_ambient_temperature 292.11(19)
_diffrn_detector 'CCD plate'
_diffrn_detector_area_resol_mean 16.1098
_diffrn_detector_type EosS2
_diffrn_measured_fraction_theta_full 1.000
_diffrn_measured_fraction_theta_max 0.996
_diffrn_measurement_details
;
List of Runs (angles in degrees, time in seconds):

  # Type    Start    End  Width  t~exp~   \w     \q     \k     \f   Frames
#--------------------------------------------------------------------------
  1  \w    -81.00 -46.00   1.00    1.08    --    0.00 178.00 120.00   35
  2  \w      2.00  36.00   1.00    1.08    --    0.00 -99.00 -30.00   34
  3  \w      1.00  39.00   1.00    1.08    --    0.00 -99.00-180.00   38
  4  \w    -33.00  -5.00   1.00    1.08    --    0.00  77.00 120.00   28
  5  \w     28.00  70.00   1.00    1.08    --    0.00  77.00 120.00   42
  6  \w      4.00  29.00   1.00    1.08    --    0.00 -99.00 150.00   25
  7  \w    -82.00 -35.00   1.00    1.08    --    0.00-178.00 -60.00   47
  8  \w   -115.00 -80.00   1.00    4.34    --  -59.50 -94.00 -60.00   35
  9  \w   -131.00 -80.00   1.00    4.34    --  -59.50 -94.00-120.00   51
 10  \w   -132.00 -83.00   1.00    4.34    --  -59.50 -94.00 -90.00   49
 11  \w    -73.00 -45.00   1.00    4.34    --  -59.50 125.00 -90.00   28
 12  \w   -132.00-103.00   1.00    4.34    --  -59.50-125.00-150.00   29
 13  \w   -129.00 -87.00   1.00    4.34    --  -59.50 -94.00-150.00   42
 14  \w    -84.00 -13.00   1.00    4.34    --  -59.50  73.00  90.00   71
 15  \w     41.00 129.00   1.00    4.34    --   59.50  61.00 -60.00   88
 16  \w    -11.00  35.00   1.00    4.34    --   59.50 -77.00 120.00   46
 17  \w     42.00 117.00   1.00    4.34    --   59.50-125.00-180.00   75
 18  \w     -6.00  25.00   1.00    4.34    --   59.50 -61.00 150.00   31
 19  \w     33.00  83.00   1.00    4.34    --   59.50 -61.00 150.00   50
 20  \w     10.00  87.00   1.00    4.34    --   59.50 -45.00 150.00   77
 21  \w     85.00 112.00   1.00    4.34    --  119.00-111.00 120.00   27
 22  \w    136.00 178.00   1.00    4.34    --  119.00  73.00  90.00   42
 23  \w     94.00 121.00   1.00    4.34    --  119.00  73.00  90.00   27
 24  \w    100.00 145.00   1.00    4.34    --  119.00 -37.00  30.00   45
 25  \w    113.00 161.00   1.00    4.34    --  119.00 -91.00 -30.00   48
 26  \w     44.00 177.00   1.00    4.34    --  119.00   0.00-150.00  133
 27  \w     49.00 144.00   1.00    4.34    --  119.00 -63.00 120.00   95
 28  \w     44.00 150.00   1.00    4.34    --  119.00 -25.00 -90.00  106
 29  \w     88.00 122.00   1.00    4.34    --  119.00  77.00 -90.00   34
 30  \w     61.00 109.00   1.00    4.34    --  119.00-111.00 -60.00   48
 31  \w     48.00 147.00   1.00    4.34    --  119.00 -50.00 -60.00   99
 32  \w     53.00  86.00   1.00    4.34    --  119.00 -91.00 -30.00   33
 33  \w     73.00 112.00   1.00    4.34    --  119.00-111.00-120.00   39
 34  \w     86.00 177.00   1.00    4.34    --  119.00  25.00-120.00   91
 35  \w     88.00 149.00   1.00    4.34    --  119.00 -37.00 120.00   61
 36  \w     69.00 112.00   1.00    4.34    --  119.00-111.00  30.00   43
 37  \w     86.00 111.00   1.00    4.34    --  119.00-111.00 -30.00   25
 38  \w     43.00 112.00   1.00    4.34    --  119.00-111.00 150.00   69
 39  \w    144.00 175.00   1.00    4.34    --  119.00 111.00-180.00   31
 40  \w     48.00  82.00   1.00    4.34    --  119.00-111.00 -30.00   34
 41  \w    131.00 174.00   1.00    4.34    --  119.00  77.00 -90.00   43
 42  \w     53.00  87.00   1.00    4.34    --  119.00 -37.00 120.00   34
 43  \w     83.00 157.00   1.00    4.34    --  119.00 -91.00 150.00   74
;
_diffrn_measurement_device 'four-circle diffractometer'
_diffrn_measurement_device_type 'SuperNova, Dual, Cu at home/near, EosS2'
_diffrn_measurement_method '\w scans'
_diffrn_orient_matrix_type 'CrysAlisPro convention (1999,Acta A55,543-557)'
_diffrn_orient_matrix_UB_11 0.0700130000
_diffrn_orient_matrix_UB_12 -0.0948696000
_diffrn_orient_matrix_UB_13 -0.0277071000
_diffrn_orient_matrix_UB_21 0.0306218000
_diffrn_orient_matrix_UB_22 0.2006663000
_diffrn_orient_matrix_UB_23 -0.0136747000
_diffrn_orient_matrix_UB_31 0.1061860000
_diffrn_orient_matrix_UB_32 0.0050911000
_diffrn_orient_matrix_UB_33 0.0221988000
_diffrn_radiation_monochromator mirror
_diffrn_radiation_probe x-ray
_diffrn_radiation_type CuK\a
_diffrn_radiation_wavelength 1.54184
_diffrn_reflns_av_R_equivalents 0.0597
_diffrn_reflns_av_unetI/netI 0.0549
_diffrn_reflns_Laue_measured_fraction_full 1.000
_diffrn_reflns_Laue_measured_fraction_max 0.996
_diffrn_reflns_limit_h_max 14
_diffrn_reflns_limit_h_min -8
_diffrn_reflns_limit_k_max 8
_diffrn_reflns_limit_k_min -8
_diffrn_reflns_limit_l_max 50
_diffrn_reflns_limit_l_min -48
_diffrn_reflns_number 22840
_diffrn_reflns_point_group_measured_fraction_full 0.944
_diffrn_reflns_point_group_measured_fraction_max 0.937
_diffrn_reflns_theta_full 67.684
_diffrn_reflns_theta_max 74.071
_diffrn_reflns_theta_min 4.369
_diffrn_source 'micro-focus sealed X-ray tube'
_diffrn_source_type 'SuperNova (Cu) X-ray Source'
_exptl_absorpt_coefficient_mu 3.601
_exptl_absorpt_correction_T_max 1.00000
_exptl_absorpt_correction_T_min 0.57107
_exptl_absorpt_correction_type multi-scan
_exptl_absorpt_process_details
;
CrysAlisPro 1.171.39.46 (Rigaku Oxford Diffraction, 2018)
Empirical absorption correction using spherical harmonics,
 implemented in SCALE3 ABSPACK scaling algorithm.
;
_exptl_crystal_density_diffrn 1.534
_exptl_crystal_description Block
_exptl_crystal_F_000 1552
_exptl_crystal_size_max 0.1
_exptl_crystal_size_mid 0.1
_exptl_crystal_size_min 0.03
_refine_diff_density_max 0.873
_refine_diff_density_min -0.721
_refine_diff_density_rms 0.102
_refine_ls_abs_structure_details
;
 Flack x determined using 1531 quotients [(I+)-(I-)]/[(I+)+(I-)]
 (Parsons, Flack and Wagner, Acta Cryst. B69 (2013) 249-259).
;
_refine_ls_abs_structure_Flack 0.32(3)
_refine_ls_extinction_coef 0.00031(13)
_refine_ls_extinction_expression Fc^*^=kFc[1+0.001xFc^2^\l^3^/sin(2\q)]^-1/4^
_refine_ls_extinction_method 'SHELXL-2016/4 (Sheldrick 2016)'
_refine_ls_goodness_of_fit_ref 1.079
_refine_ls_hydrogen_treatment constr
_refine_ls_matrix_type full
_refine_ls_number_parameters 418
_refine_ls_number_reflns 6312
_refine_ls_number_restraints 1
_refine_ls_restrained_S_all 1.079
_refine_ls_R_factor_all 0.0996
_refine_ls_R_factor_gt 0.0832
_refine_ls_shift/su_max 0.001
_refine_ls_shift/su_mean 0.000
_refine_ls_structure_factor_coef Fsqd
_refine_ls_weighting_details 'w=1/[\s^2^(Fo^2^)+(0.0950P)^2^+12.0558P] where P=(Fo^2^+2Fc^2^)/3'
_refine_ls_weighting_scheme calc
_refine_ls_wR_factor_gt 0.2259
_refine_ls_wR_factor_ref 0.2401
_reflns_Friedel_coverage 0.854
_reflns_Friedel_fraction_full 0.887
_reflns_Friedel_fraction_max 0.876
_reflns_number_gt 4919
_reflns_number_total 6312
_reflns_threshold_expression 'I > 2\s(I)'
_cod_data_source_file d1cc00336d2.cif
_cod_data_source_block exp_4258
_cod_depositor_comments 'Adding full bibliography for 7128050--7128052.cif.'
_cod_database_code 7128051
_shelx_shelxl_version_number 2016/4
_chemical_oxdiff_formula 'C15 H17 B1 Br1 N1 O5'
_shelx_space_group_comment
;
The symmetry employed for this shelxl refinement is uniquely defined
by the following loop, which should always be used as a source of
symmetry information in preference to the above space-group names.
They are only intended as comments.
;
_reflns_odcompleteness_completeness 99.92
_reflns_odcompleteness_iscentric 1
_reflns_odcompleteness_theta 71.98
_olex2_refinement_description
;
1. Fixed Uiso
 At 1.2 times of:
  All C(H) groups, All C(H,H) groups
 At 1.5 times of:
  All C(H,H,H) groups
2.a Ternary CH refined with riding coordinates:
 C00G(H00H), C00J(H00J), C00N(H00N), C00U(H00U), C00W(H00W), C016(H016)
2.b Secondary CH2 refined with riding coordinates:
 C00H(H00I,H00K), C00M(H00M,H00O), C00O(H00A,H00B), C00P(H00P,H00Q), C00V(H00F,
 H00G), C011(H01A,H01B)
2.c Aromatic/amide H refined with riding coordinates:
 C00L(H00L), C00Q(H00R), C00X(H00X), C00Y(H00Y), C010(H010), C014(H014),
 C017(H017), C018(H018), C019(H019), C01A(H01C)
2.d Idealised Me refined as rotating group:
 C00S(H00C,H00D,H00E), C00Z(H00S,H00T,H00V)
;
_olex2_date_sample_data_collection 2020-12-29
_olex2_submission_special_instructions 'No special instructions were received'
_oxdiff_exptl_absorpt_empirical_details
;
Empirical correction (ABSPACK) includes:
- Absorption correction using spherical harmonics
- Frame scaling
;
_oxdiff_exptl_absorpt_empirical_full_max 1.625
_oxdiff_exptl_absorpt_empirical_full_min 0.639

loop_
_space_group_symop_operation_xyz
'x, y, z'
'-x, -y, z+1/2'
'x+1/2, -y+1/2, z'
'-x+1/2, y+1/2, z+1/2'

loop_
_atom_site_label
_atom_site_type_symbol
_atom_site_fract_x
_atom_site_fract_y
_atom_site_fract_z
_atom_site_U_iso_or_equiv
_atom_site_adp_type
_atom_site_occupancy
_atom_site_site_symmetry_order
_atom_site_calc_flag
_atom_site_refinement_flags_posn
_atom_site_refinement_flags_adp
_atom_site_refinement_flags_occupancy
_atom_site_disorder_assembly
_atom_site_disorder_group
Br01 Br 0.83272(17) -0.1613(2) 0.66985(5) 0.0760(6) Uani 1 1 d . . . . .
Br02 Br 0.42865(17) 0.6690(2) 0.33347(5) 0.0759(6) Uani 1 1 d . . . . .
O003 O 0.7670(8) 0.2258(14) 0.5589(3) 0.051(2) Uani 1 1 d . . . . .
O004 O 0.5048(8) 0.2777(14) 0.4444(2) 0.046(2) Uani 1 1 d . . . . .
O005 O 0.6020(8) 0.2317(17) 0.3752(3) 0.060(3) Uani 1 1 d . . . . .
O006 O 0.8868(8) 0.5035(15) 0.5709(3) 0.054(2) Uani 1 1 d . . . . .
O007 O 0.3831(8) 0.0039(16) 0.4314(3) 0.058(3) Uani 1 1 d . . . . .
O008 O 0.9413(10) 0.7427(17) 0.5374(3) 0.068(3) Uani 1 1 d . . . . .
O009 O 0.6686(7) 0.2883(18) 0.6282(3) 0.058(3) Uani 1 1 d . . . . .
O00A O 0.6272(10) 0.0896(14) 0.5290(3) 0.063(3) Uani 1 1 d . . . . .
N00B N 0.5865(9) -0.0320(14) 0.4359(3) 0.043(2) Uani 1 1 d . . . . .
O00C O 0.6404(10) 0.4160(15) 0.4742(3) 0.065(3) Uani 1 1 d . . . . .
O00D O 0.3327(10) -0.238(2) 0.4642(4) 0.080(4) Uani 1 1 d . . . . .
N00E N 0.6828(8) 0.5368(14) 0.5665(3) 0.042(2) Uani 1 1 d . . . . .
C00F C 0.8668(12) 0.643(2) 0.5484(4) 0.051(3) Uani 1 1 d . . . . .
C00G C 0.4879(10) 0.1647(17) 0.3846(3) 0.042(3) Uani 1 1 d . . . . .
H00H H 0.466566 0.051185 0.371640 0.051 Uiso 1 1 calc R . . . .
C00H C 0.4119(11) 0.336(2) 0.3757(4) 0.051(3) Uani 1 1 d . . . . .
H00I H 0.334062 0.296114 0.371824 0.062 Uiso 1 1 calc R . . . .
H00K H 0.413213 0.434151 0.392773 0.062 Uiso 1 1 calc R . . . .
C00I C 0.6637(12) 0.341(2) 0.3215(4) 0.050(3) Uani 1 1 d . . . . .
C00J C 0.6715(11) 0.133(2) 0.6506(4) 0.050(3) Uani 1 1 d . . . . .
H00J H 0.643236 0.018091 0.639286 0.060 Uiso 1 1 calc R . . . .
C00K C 0.6614(11) 0.222(2) 0.5449(4) 0.045(3) Uani 1 1 d . . . . .
C00L C 0.7835(19) 0.277(4) 0.2636(5) 0.083(6) Uani 1 1 d . . . . .
H00L H 0.821730 0.254870 0.243840 0.100 Uiso 1 1 calc R . . . .
C00M C 0.5294(12) -0.143(2) 0.4626(4) 0.051(3) Uani 1 1 d . . . . .
H00M H 0.542145 -0.084082 0.483995 0.061 Uiso 1 1 calc R . . . .
H00O H 0.556655 -0.275109 0.463235 0.061 Uiso 1 1 calc R . . . .
C00N C 0.7984(12) 0.103(2) 0.6584(3) 0.050(3) Uani 1 1 d . . . . .
H00N H 0.820184 0.187327 0.676788 0.060 Uiso 1 1 calc R . . . .
C00O C 0.8550(12) 0.174(2) 0.6270(4) 0.051(3) Uani 1 1 d . . . . .
H00A H 0.933148 0.211564 0.630980 0.061 Uiso 1 1 calc R . . . .
H00B H 0.852945 0.076732 0.609820 0.061 Uiso 1 1 calc R . . . .
C00P C 0.6735(11) 0.105(2) 0.4493(4) 0.048(3) Uani 1 1 d . . . . .
H00P H 0.731196 0.132996 0.432877 0.058 Uiso 1 1 calc R . . . .
H00Q H 0.709873 0.052323 0.468802 0.058 Uiso 1 1 calc R . . . .
C00Q C 0.6767(13) 0.164(2) 0.3091(4) 0.055(3) Uani 1 1 d . . . . .
H00R H 0.643405 0.060416 0.319959 0.066 Uiso 1 1 calc R . . . .
C00R C 0.6070(13) 0.283(2) 0.4577(4) 0.051(3) Uani 1 1 d . . . . .
C00S C 0.6378(13) 0.6752(19) 0.5915(4) 0.054(3) Uani 1 1 d . . . . .
H00C H 0.578176 0.750763 0.581814 0.081 Uiso 1 1 calc GR . . . .
H00D H 0.697867 0.758731 0.598729 0.081 Uiso 1 1 calc GR . . . .
H00E H 0.608363 0.605232 0.610093 0.081 Uiso 1 1 calc GR . . . .
C00T C 0.6012(12) 0.165(2) 0.6806(4) 0.055(4) Uani 1 1 d . . . . .
C00U C 0.4675(13) 0.405(2) 0.3445(4) 0.058(4) Uani 1 1 d . . . . .
H00U H 0.446277 0.320308 0.326208 0.069 Uiso 1 1 calc R . . . .
C00V C 0.5961(11) 0.400(2) 0.5533(3) 0.049(3) Uani 1 1 d . . . . .
H00F H 0.559498 0.453280 0.533844 0.059 Uiso 1 1 calc R . . . .
H00G H 0.538583 0.373202 0.569816 0.059 Uiso 1 1 calc R . . . .
C00W C 0.5936(12) 0.383(2) 0.3518(4) 0.052(3) Uani 1 1 d . . . . .
H00W H 0.621481 0.501641 0.361974 0.063 Uiso 1 1 calc R . . . .
C00X C 0.5380(16) 0.018(3) 0.6940(4) 0.074(5) Uani 1 1 d . . . . .
H00X H 0.538412 -0.101086 0.683479 0.089 Uiso 1 1 calc R . . . .
C00Y C 0.7386(18) 0.129(4) 0.2802(4) 0.080(6) Uani 1 1 d . . . . .
H00Y H 0.748409 0.003956 0.272614 0.096 Uiso 1 1 calc R . . . .
C00Z C 0.6326(14) -0.166(2) 0.4106(4) 0.060(4) Uani 1 1 d . . . . .
H00S H 0.687600 -0.249482 0.420668 0.089 Uiso 1 1 calc GR . . . .
H00T H 0.668023 -0.093276 0.393289 0.089 Uiso 1 1 calc GR . . . .
H00V H 0.571799 -0.241654 0.401599 0.089 Uiso 1 1 calc GR . . . .
C010 C 0.4744(17) 0.040(3) 0.7221(5) 0.081(6) Uani 1 1 d . . . . .
H010 H 0.434982 -0.063944 0.730940 0.097 Uiso 1 1 calc R . . . .
C011 C 0.7433(11) 0.6462(19) 0.5390(4) 0.047(3) Uani 1 1 d . . . . .
H01A H 0.731583 0.583493 0.517864 0.057 Uiso 1 1 calc R . . . .
H01B H 0.715531 0.777547 0.537604 0.057 Uiso 1 1 calc R . . . .
B012 B 0.4884(12) 0.115(2) 0.4227(4) 0.045(3) Uani 1 1 d . . . . .
C013 C 0.4023(13) -0.136(2) 0.4531(4) 0.055(3) Uani 1 1 d . . . . .
C014 C 0.5966(13) 0.348(3) 0.6957(5) 0.068(5) Uani 1 1 d . . . . .
H014 H 0.635662 0.452349 0.686734 0.082 Uiso 1 1 calc R . . . .
B015 B 0.7840(12) 0.4033(19) 0.5798(4) 0.042(3) Uani 1 1 d . . . . .
C016 C 0.7827(11) 0.345(2) 0.6181(4) 0.054(4) Uani 1 1 d . . . . .
H016 H 0.806842 0.456349 0.631266 0.065 Uiso 1 1 calc R . . . .
C017 C 0.4700(16) 0.213(4) 0.7366(5) 0.078(6) Uani 1 1 d . . . . .
H017 H 0.424531 0.229755 0.755217 0.093 Uiso 1 1 calc R . . . .
C018 C 0.7145(16) 0.496(2) 0.3048(5) 0.072(4) Uani 1 1 d . . . . .
H018 H 0.708329 0.620026 0.313323 0.087 Uiso 1 1 calc R . . . .
C019 C 0.774(2) 0.466(4) 0.2757(6) 0.101(8) Uani 1 1 d . . . . .
H019 H 0.806108 0.568789 0.264368 0.121 Uiso 1 1 calc R . . . .
C01A C 0.5317(18) 0.370(3) 0.7246(5) 0.082(6) Uani 1 1 d . . . . .
H01C H 0.529969 0.487535 0.735630 0.099 Uiso 1 1 calc R . . . .

loop_
_atom_site_aniso_label
_atom_site_aniso_U_11
_atom_site_aniso_U_22
_atom_site_aniso_U_33
_atom_site_aniso_U_23
_atom_site_aniso_U_13
_atom_site_aniso_U_12
Br01 0.0849(13) 0.0577(10) 0.0853(13) 0.0112(10) -0.0112(10) 0.0109(8)
Br02 0.0844(12) 0.0553(10) 0.0882(13) 0.0097(10) -0.0145(10) 0.0096(8)
O003 0.055(5) 0.039(5) 0.058(6) -0.001(4) -0.002(4) 0.013(4)
O004 0.050(5) 0.037(5) 0.052(6) -0.003(4) -0.002(4) 0.011(4)
O005 0.044(5) 0.075(7) 0.061(7) 0.021(5) 0.005(4) 0.019(5)
O006 0.041(5) 0.053(6) 0.069(7) 0.010(5) -0.003(4) -0.001(4)
O007 0.041(5) 0.069(7) 0.064(6) 0.012(5) -0.008(4) 0.001(5)
O008 0.062(6) 0.055(7) 0.088(9) 0.010(6) -0.009(5) -0.026(5)
O009 0.039(5) 0.078(7) 0.056(6) 0.021(5) 0.001(4) 0.006(5)
O00A 0.077(7) 0.036(5) 0.075(7) 0.000(5) -0.007(5) -0.008(5)
N00B 0.045(5) 0.037(5) 0.047(6) -0.005(4) -0.006(4) 0.005(5)
O00C 0.087(8) 0.039(5) 0.069(7) -0.007(5) -0.007(5) -0.009(5)
O00D 0.060(7) 0.103(11) 0.079(9) 0.013(8) -0.005(5) -0.030(7)
N00E 0.038(5) 0.035(5) 0.052(6) -0.002(4) 0.001(4) 0.003(4)
C00F 0.039(7) 0.043(7) 0.071(10) 0.002(6) -0.008(6) -0.016(6)
C00G 0.034(6) 0.032(6) 0.061(8) -0.004(5) -0.002(5) 0.002(4)
C00H 0.036(6) 0.056(9) 0.062(9) 0.007(7) -0.006(6) 0.000(6)
C00I 0.052(8) 0.043(8) 0.054(8) 0.004(6) -0.012(5) -0.011(6)
C00J 0.049(7) 0.052(7) 0.049(7) -0.003(6) -0.003(5) -0.004(6)
C00K 0.048(7) 0.038(6) 0.048(7) -0.001(6) 0.001(5) -0.003(5)
C00L 0.088(13) 0.113(17) 0.049(10) 0.004(10) 0.012(8) 0.007(13)
C00M 0.053(8) 0.045(7) 0.055(8) 0.004(6) -0.007(6) -0.009(6)
C00N 0.051(7) 0.045(7) 0.054(8) 0.001(6) -0.007(6) -0.004(6)
C00O 0.045(7) 0.057(9) 0.050(8) 0.005(6) -0.003(5) 0.004(6)
C00P 0.038(6) 0.051(7) 0.057(8) -0.003(6) -0.004(5) -0.004(6)
C00Q 0.052(8) 0.044(8) 0.068(10) 0.003(6) 0.001(6) -0.002(6)
C00R 0.064(8) 0.036(6) 0.053(8) 0.008(6) 0.008(6) -0.001(6)
C00S 0.059(8) 0.037(7) 0.066(9) -0.013(6) -0.010(6) 0.018(6)
C00T 0.043(7) 0.070(10) 0.051(8) -0.002(7) -0.006(5) -0.003(6)
C00U 0.064(9) 0.042(7) 0.067(10) -0.005(6) -0.016(7) 0.019(7)
C00V 0.051(7) 0.049(7) 0.046(7) -0.003(6) -0.005(5) 0.001(6)
C00W 0.054(8) 0.048(7) 0.055(8) -0.002(6) -0.007(6) -0.005(6)
C00X 0.086(12) 0.081(13) 0.056(9) 0.000(8) 0.012(8) -0.009(10)
C00Y 0.092(14) 0.105(16) 0.043(9) -0.018(9) 0.005(8) -0.007(12)
C00Z 0.067(9) 0.054(9) 0.057(9) -0.014(7) -0.011(7) 0.019(7)
C010 0.068(11) 0.094(15) 0.080(13) 0.004(11) 0.016(8) -0.014(10)
C011 0.045(7) 0.044(7) 0.053(8) 0.003(6) -0.009(5) 0.002(5)
B012 0.035(7) 0.043(8) 0.056(9) -0.001(6) -0.003(5) 0.000(6)
C013 0.059(8) 0.051(8) 0.056(9) -0.004(6) -0.005(6) 0.001(7)
C014 0.045(8) 0.088(14) 0.072(11) -0.019(9) 0.008(7) -0.015(8)
B015 0.041(7) 0.025(6) 0.059(9) -0.001(5) 0.001(6) -0.002(5)
C016 0.035(6) 0.079(11) 0.048(8) 0.003(7) 0.000(5) 0.002(6)
C017 0.055(9) 0.119(17) 0.058(11) -0.006(11) 0.010(7) -0.002(11)
C018 0.078(11) 0.048(9) 0.091(13) 0.006(8) 0.009(9) -0.005(8)
C019 0.103(17) 0.095(17) 0.105(17) 0.029(13) 0.040(13) 0.005(13)
C01A 0.084(12) 0.084(14) 0.080(13) -0.024(11) -0.003(9) 0.020(11)

loop_
_atom_type_symbol
_atom_type_description
_atom_type_scat_dispersion_real
_atom_type_scat_dispersion_imag
_atom_type_scat_source
C C 0.0181 0.0091 'International Tables Vol C Tables 4.2.6.8 and 6.1.1.4'
H H 0.0000 0.0000 'International Tables Vol C Tables 4.2.6.8 and 6.1.1.4'
B B 0.0090 0.0039 'International Tables Vol C Tables 4.2.6.8 and 6.1.1.4'
N N 0.0311 0.0180 'International Tables Vol C Tables 4.2.6.8 and 6.1.1.4'
O O 0.0492 0.0322 'International Tables Vol C Tables 4.2.6.8 and 6.1.1.4'
Br Br -0.6763 1.2805 'International Tables Vol C Tables 4.2.6.8 and 6.1.1.4'

loop_
_geom_angle_atom_site_label_1
_geom_angle_atom_site_label_2
_geom_angle_atom_site_label_3
_geom_angle
_geom_angle_site_symmetry_1
_geom_angle_site_symmetry_3
_geom_angle_publ_flag
C00K O003 B015 111.6(10) . . ?
C00R O004 B012 113.1(11) . . ?
C00W O005 C00G 110.2(10) . . ?
C00F O006 B015 111.6(10) . . ?
C013 O007 B012 112.9(11) . . ?
C00J O009 C016 111.4(10) . . ?
C00M N00B C00P 112.0(11) . . ?
C00M N00B B012 104.0(10) . . ?
C00P N00B B012 101.8(9) . . ?
C00Z N00B C00M 109.9(11) . . ?
C00Z N00B C00P 113.5(11) . . ?
C00Z N00B B012 115.2(11) . . ?
C00S N00E C011 109.9(10) . . ?
C00S N00E B015 114.1(10) . . ?
C00V N00E C00S 114.1(10) . . ?
C00V N00E C011 112.0(10) . . ?
C00V N00E B015 105.2(9) . . ?
C011 N00E B015 100.7(9) . . ?
O006 C00F C011 110.5(11) . . ?
O008 C00F O006 122.3(13) . . ?
O008 C00F C011 127.1(15) . . ?
O005 C00G H00H 110.4 . . ?
O005 C00G C00H 103.1(10) . . ?
O005 C00G B012 108.7(10) . . ?
C00H C00G H00H 110.4 . . ?
C00H C00G B012 113.7(11) . . ?
B012 C00G H00H 110.4 . . ?
C00G C00H H00I 111.6 . . ?
C00G C00H H00K 111.6 . . ?
H00I C00H H00K 109.4 . . ?
C00U C00H C00G 101.1(11) . . ?
C00U C00H H00I 111.6 . . ?
C00U C00H H00K 111.6 . . ?
C00Q C00I C00W 123.1(14) . . ?
C00Q C00I C018 118.3(16) . . ?
C018 C00I C00W 118.5(14) . . ?
O009 C00J H00J 108.4 . . ?
O009 C00J C00N 105.1(11) . . ?
O009 C00J C00T 113.4(12) . . ?
C00N C00J H00J 108.4 . . ?
C00T C00J H00J 108.4 . . ?
C00T C00J C00N 113.1(12) . . ?
O003 C00K C00V 111.0(12) . . ?
O00A C00K O003 123.0(13) . . ?
O00A C00K C00V 126.0(13) . . ?
C00Y C00L H00L 119.7 . . ?
C00Y C00L C019 120.6(19) . . ?
C019 C00L H00L 119.7 . . ?
N00B C00M H00M 111.0 . . ?
N00B C00M H00O 111.0 . . ?
N00B C00M C013 103.8(11) . . ?
H00M C00M H00O 109.0 . . ?
C013 C00M H00M 111.0 . . ?
C013 C00M H00O 111.0 . . ?
Br01 C00N H00N 109.2 . . ?
C00J C00N Br01 112.3(10) . . ?
C00J C00N H00N 109.2 . . ?
C00O C00N Br01 114.6(10) . . ?
C00O C00N C00J 102.1(11) . . ?
C00O C00N H00N 109.2 . . ?
C00N C00O H00A 111.4 . . ?
C00N C00O H00B 111.4 . . ?
H00A C00O H00B 109.2 . . ?
C016 C00O C00N 102.1(11) . . ?
C016 C00O H00A 111.4 . . ?
C016 C00O H00B 111.4 . . ?
N00B C00P H00P 110.9 . . ?
N00B C00P H00Q 110.9 . . ?
N00B C00P C00R 104.4(11) . . ?
H00P C00P H00Q 108.9 . . ?
C00R C00P H00P 110.9 . . ?
C00R C00P H00Q 110.9 . . ?
C00I C00Q H00R 118.9 . . ?
C00I C00Q C00Y 122.2(17) . . ?
C00Y C00Q H00R 118.9 . . ?
O004 C00R C00P 111.1(13) . . ?
O00C C00R O004 123.0(14) . . ?
O00C C00R C00P 125.9(14) . . ?
N00E C00S H00C 109.5 . . ?
N00E C00S H00D 109.5 . . ?
N00E C00S H00E 109.5 . . ?
H00C C00S H00D 109.5 . . ?
H00C C00S H00E 109.5 . . ?
H00D C00S H00E 109.5 . . ?
C00X C00T C00J 120.7(14) . . ?
C00X C00T C014 118.6(15) . . ?
C014 C00T C00J 120.7(14) . . ?
Br02 C00U H00U 109.5 . . ?
C00H C00U Br02 113.2(10) . . ?
C00H C00U H00U 109.5 . . ?
C00H C00U C00W 103.3(12) . . ?
C00W C00U Br02 111.9(11) . . ?
C00W C00U H00U 109.5 . . ?
N00E C00V C00K 104.7(10) . . ?
N00E C00V H00F 110.8 . . ?
N00E C00V H00G 110.8 . . ?
C00K C00V H00F 110.8 . . ?
C00K C00V H00G 110.8 . . ?
H00F C00V H00G 108.9 . . ?
O005 C00W C00I 111.3(12) . . ?
O005 C00W C00U 105.9(12) . . ?
O005 C00W H00W 108.7 . . ?
C00I C00W C00U 113.4(13) . . ?
C00I C00W H00W 108.7 . . ?
C00U C00W H00W 108.7 . . ?
C00T C00X H00X 118.7 . . ?
C010 C00X C00T 123(2) . . ?
C010 C00X H00X 118.7 . . ?
C00L C00Y C00Q 120(2) . . ?
C00L C00Y H00Y 120.2 . . ?
C00Q C00Y H00Y 120.2 . . ?
N00B C00Z H00S 109.5 . . ?
N00B C00Z H00T 109.5 . . ?
N00B C00Z H00V 109.5 . . ?
H00S C00Z H00T 109.5 . . ?
H00S C00Z H00V 109.5 . . ?
H00T C00Z H00V 109.5 . . ?
C00X C010 H010 120.5 . . ?
C017 C010 C00X 119(2) . . ?
C017 C010 H010 120.5 . . ?
N00E C011 H01A 110.7 . . ?
N00E C011 H01B 110.7 . . ?
C00F C011 N00E 105.0(11) . . ?
C00F C011 H01A 110.7 . . ?
C00F C011 H01B 110.7 . . ?
H01A C011 H01B 108.8 . . ?
O004 B012 O007 111.6(11) . . ?
O004 B012 N00B 101.3(10) . . ?
O004 B012 C00G 115.0(12) . . ?
O007 B012 N00B 100.8(10) . . ?
O007 B012 C00G 109.8(11) . . ?
C00G B012 N00B 117.3(11) . . ?
O007 C013 C00M 110.7(13) . . ?
O00D C013 O007 125.2(15) . . ?
O00D C013 C00M 124.1(16) . . ?
C00T C014 H014 120.7 . . ?
C01A C014 C00T 118.6(18) . . ?
C01A C014 H014 120.7 . . ?
O003 B015 N00E 100.6(10) . . ?
O003 B015 C016 109.6(11) . . ?
O006 B015 O003 111.4(11) . . ?
O006 B015 N00E 105.1(10) . . ?
O006 B015 C016 111.8(11) . . ?
C016 B015 N00E 117.6(11) . . ?
O009 C016 C00O 103.8(12) . . ?
O009 C016 B015 110.4(11) . . ?
O009 C016 H016 109.1 . . ?
C00O C016 B015 115.2(12) . . ?
C00O C016 H016 109.1 . . ?
B015 C016 H016 109.1 . . ?
C010 C017 H017 119.1 . . ?
C010 C017 C01A 121.7(17) . . ?
C01A C017 H017 119.1 . . ?
C00I C018 H018 119.7 . . ?
C019 C018 C00I 120.5(18) . . ?
C019 C018 H018 119.7 . . ?
C00L C019 H019 120.7 . . ?
C018 C019 C00L 118.7(19) . . ?
C018 C019 H019 120.7 . . ?
C014 C01A H01C 120.3 . . ?
C017 C01A C014 119.3(19) . . ?
C017 C01A H01C 120.3 . . ?

loop_
_geom_bond_atom_site_label_1
_geom_bond_atom_site_label_2
_geom_bond_distance
_geom_bond_site_symmetry_2
_geom_bond_publ_flag
Br01 C00N 1.937(14) . ?
Br02 C00U 1.940(14) . ?
O003 C00K 1.367(16) . ?
O003 B015 1.509(17) . ?
O004 C00R 1.319(18) . ?
O004 B012 1.445(18) . ?
O005 C00G 1.472(15) . ?
O005 C00W 1.414(18) . ?
O006 C00F 1.350(18) . ?
O006 B015 1.441(16) . ?
O007 B012 1.501(17) . ?
O007 C013 1.328(18) . ?
O008 C00F 1.203(17) . ?
O009 C00J 1.408(18) . ?
O009 C016 1.460(16) . ?
O00A C00K 1.192(18) . ?
N00B C00M 1.490(18) . ?
N00B C00P 1.500(16) . ?
N00B C00Z 1.484(17) . ?
N00B B012 1.631(17) . ?
O00C C00R 1.204(19) . ?
O00D C013 1.17(2) . ?
N00E C00S 1.494(16) . ?
N00E C00V 1.491(17) . ?
N00E C011 1.524(17) . ?
N00E B015 1.603(17) . ?
C00F C011 1.503(18) . ?
C00G H00H 0.9800 . ?
C00G C00H 1.532(18) . ?
C00G B012 1.58(2) . ?
C00H H00I 0.9700 . ?
C00H H00K 0.9700 . ?
C00H C00U 1.50(2) . ?
C00I C00Q 1.34(2) . ?
C00I C00W 1.51(2) . ?
C00I C018 1.41(2) . ?
C00J H00J 0.9800 . ?
C00J C00N 1.541(19) . ?
C00J C00T 1.49(2) . ?
C00K C00V 1.496(19) . ?
C00L H00L 0.9300 . ?
C00L C00Y 1.34(3) . ?
C00L C019 1.40(3) . ?
C00M H00M 0.9700 . ?
C00M H00O 0.9700 . ?
C00M C013 1.55(2) . ?
C00N H00N 0.9800 . ?
C00N C00O 1.52(2) . ?
C00O H00A 0.9700 . ?
C00O H00B 0.9700 . ?
C00O C016 1.51(2) . ?
C00P H00P 0.9700 . ?
C00P H00Q 0.9700 . ?
C00P C00R 1.50(2) . ?
C00Q H00R 0.9300 . ?
C00Q C00Y 1.40(2) . ?
C00S H00C 0.9600 . ?
C00S H00D 0.9600 . ?
C00S H00E 0.9600 . ?
C00T C00X 1.38(2) . ?
C00T C014 1.41(2) . ?
C00U H00U 0.9800 . ?
C00U C00W 1.52(2) . ?
C00V H00F 0.9700 . ?
C00V H00G 0.9700 . ?
C00W H00W 0.9800 . ?
C00X H00X 0.9300 . ?
C00X C010 1.37(2) . ?
C00Y H00Y 0.9300 . ?
C00Z H00S 0.9600 . ?
C00Z H00T 0.9600 . ?
C00Z H00V 0.9600 . ?
C010 H010 0.9300 . ?
C010 C017 1.34(3) . ?
C011 H01A 0.9700 . ?
C011 H01B 0.9700 . ?
C014 H014 0.9300 . ?
C014 C01A 1.41(3) . ?
B015 C016 1.60(2) . ?
C016 H016 0.9800 . ?
C017 H017 0.9300 . ?
C017 C01A 1.39(3) . ?
C018 H018 0.9300 . ?
C018 C019 1.38(3) . ?
C019 H019 0.9300 . ?
C01A H01C 0.9300 . ?
